data_1513892
loop_
_publ_author_name
'Zhu, Bo-Lin'
'Hao, Xiao-Ting'
'Shi, Wei'

_publ_section_title
;
 Structures and reactivity of doubly-bridged dicyclopentadienyl dinuclear
 iron complexes
;
_journal_name_full 'Inorganica Chimica Acta'
_journal_page_first 21
_journal_page_last 26
_journal_paper_doi 10.1016/j.ica.2014.01.027
_journal_volume 414
_journal_year 2014
_chemical_formula_sum 'C19 H18 Fe2 I2 O4 Si'
_chemical_formula_weight 703.92
_space_group_IT_number 2
_symmetry_cell_setting triclinic
_symmetry_space_group_name_Hall '-P 1'
_symmetry_space_group_name_H-M 'P -1'
_atom_sites_solution_hydrogens geom
_atom_sites_solution_primary direct
_atom_sites_solution_secondary difmap
_audit_creation_method SHELXL-97
_audit_update_record
;
2012-04-18 # Formatted by publCIF
;
_cell_angle_alpha 90.565(6)
_cell_angle_beta 104.378(7)
_cell_angle_gamma 112.942(6)
_cell_formula_units_Z 2
_cell_length_a 8.693(3)
_cell_length_b 9.234(3)
_cell_length_c 16.569(6)
_cell_measurement_reflns_used 957
_cell_measurement_temperature 293(2)
_cell_measurement_theta_max 24.96
_cell_measurement_theta_min 2.56
_cell_volume 1177.9(7)
_computing_cell_refinement 'Bruker SMART'
_computing_data_collection 'Bruker SMART'
_computing_data_reduction 'Bruker SAINT'
_computing_molecular_graphics 'Bruker SHELXTL'
_computing_publication_material 'Bruker SHELXTL'
_computing_structure_refinement 'SHELXL-97 (Sheldrick, 1997)'
_computing_structure_solution 'SHELXS-97 (Sheldrick, 1990)'
_diffrn_ambient_temperature 293(2)
_diffrn_measured_fraction_theta_full 0.987
_diffrn_measured_fraction_theta_max 0.987
_diffrn_measurement_device_type 'CCD area detector'
_diffrn_measurement_method 'phi and omega scans'
_diffrn_radiation_monochromator graphite
_diffrn_radiation_source 'fine-focus sealed tube'
_diffrn_radiation_type MoK\a
_diffrn_radiation_wavelength 0.71073
_diffrn_reflns_av_R_equivalents 0.0334
_diffrn_reflns_av_sigmaI/netI 0.0829
_diffrn_reflns_limit_h_max 10
_diffrn_reflns_limit_h_min -7
_diffrn_reflns_limit_k_max 11
_diffrn_reflns_limit_k_min -11
_diffrn_reflns_limit_l_max 18
_diffrn_reflns_limit_l_min -20
_diffrn_reflns_number 6812
_diffrn_reflns_theta_full 26.38
_diffrn_reflns_theta_max 26.38
_diffrn_reflns_theta_min 1.28
_exptl_absorpt_coefficient_mu 3.924
_exptl_absorpt_correction_T_max 1.000000
_exptl_absorpt_correction_T_min 0.666754
_exptl_absorpt_correction_type multi-scan
_exptl_absorpt_process_details SADABS
_exptl_crystal_density_diffrn 1.985
_exptl_crystal_density_method 'not measured'
_exptl_crystal_F_000 672
_exptl_crystal_size_max 0.10
_exptl_crystal_size_mid 0.04
_exptl_crystal_size_min 0.04
_refine_diff_density_max 1.295
_refine_diff_density_min -1.004
_refine_diff_density_rms 0.121
_refine_ls_extinction_method none
_refine_ls_goodness_of_fit_ref 1.006
_refine_ls_hydrogen_treatment mixed
_refine_ls_matrix_type full
_refine_ls_number_parameters 257
_refine_ls_number_reflns 4768
_refine_ls_number_restraints 0
_refine_ls_restrained_S_all 1.006
_refine_ls_R_factor_all 0.1075
_refine_ls_R_factor_gt 0.0522
_refine_ls_shift/su_max 0.001
_refine_ls_shift/su_mean 0.000
_refine_ls_structure_factor_coef Fsqd
_refine_ls_weighting_details 'calc w=1/[\s^2^(Fo^2^)+(0.0406P)^2^+0.4742P] where P=(Fo^2^+2Fc^2^)/3'
_refine_ls_weighting_scheme calc
_refine_ls_wR_factor_gt 0.0933
_refine_ls_wR_factor_ref 0.1115
_reflns_number_gt 2826
_reflns_number_total 4768
_reflns_threshold_expression >2sigma(I)
_cod_data_source_file 030814Dnew.CIF
_cod_data_source_block 030814d
_cod_original_cell_volume 1178.0(7)
_cod_original_sg_symbol_H-M P-1
_cod_database_code 1513892

loop_
_symmetry_equiv_pos_as_xyz
'x, y, z'
'-x, -y, -z'

loop_
_atom_site_label
_atom_site_type_symbol
_atom_site_fract_x
_atom_site_fract_y
_atom_site_fract_z
_atom_site_U_iso_or_equiv
_atom_site_adp_type
_atom_site_occupancy
_atom_site_symmetry_multiplicity
_atom_site_calc_flag
_atom_site_refinement_flags
I1 I 1.36140(6) 0.64223(6) 0.47702(3) 0.05950(19) Uani 1 1 d .
I2 I 0.74772(9) 0.60898(7) -0.05585(4) 0.0899(3) Uani 1 1 d .
Fe1 Fe 1.11376(12) 0.70904(11) 0.38230(6) 0.0405(3) Uani 1 1 d .
Fe2 Fe 0.87790(13) 0.75013(11) 0.09768(6) 0.0476(3) Uani 1 1 d .
Si1 Si 1.1605(2) 1.0582(2) 0.26989(13) 0.0433(5) Uani 1 1 d .
C1 C 0.9697(9) 0.5068(9) 0.3651(5) 0.0481(19) Uani 1 1 d .
O1 O 0.8754(7) 0.3768(6) 0.3536(4) 0.0646(16) Uani 1 1 d .
C2 C 1.1945(9) 0.6851(8) 0.2968(5) 0.0457(19) Uani 1 1 d .
O2 O 1.2448(7) 0.6659(7) 0.2419(4) 0.0633(15) Uani 1 1 d .
C3 C 0.8411(10) 0.5591(10) 0.1300(5) 0.064(2) Uani 1 1 d .
O3 O 0.8209(9) 0.4366(7) 0.1501(4) 0.093(2) Uani 1 1 d .
C4 C 1.0845(12) 0.7852(9) 0.0841(5) 0.057(2) Uani 1 1 d .
O4 O 1.2182(9) 0.8128(7) 0.0749(4) 0.0812(19) Uani 1 1 d .
C5 C 1.1085(8) 0.9320(7) 0.3538(4) 0.0387(17) Uani 1 1 d .
C6 C 0.9377(9) 0.8173(7) 0.3516(4) 0.0413(17) Uani 1 1 d .
C7 C 0.9437(10) 0.7682(9) 0.4327(5) 0.053(2) Uani 1 1 d .
H7 H 0.8496 0.6957 0.4483 0.063 Uiso 1 1 calc R
C8 C 1.1081(12) 0.8432(9) 0.4846(5) 0.065(2) Uani 1 1 d .
H8 H 1.1445 0.8310 0.5408 0.078 Uiso 1 1 calc R
C9 C 1.2135(10) 0.9432(8) 0.4373(5) 0.057(2) Uani 1 1 d .
H9 H 1.3317 1.0060 0.4574 0.068 Uiso 1 1 calc R
C10 C 0.9618(8) 0.9516(7) 0.1846(4) 0.0359(16) Uani 1 1 d .
C11 C 0.8041(8) 0.8323(7) 0.1966(4) 0.0380(17) Uani 1 1 d .
C12 C 0.6730(9) 0.7962(9) 0.1190(5) 0.059(2) Uani 1 1 d .
H12 H 0.5600 0.7197 0.1084 0.071 Uiso 1 1 calc R
C13 C 0.7413(10) 0.8943(9) 0.0613(5) 0.069(3) Uani 1 1 d .
H13 H 0.6811 0.8961 0.0067 0.082 Uiso 1 1 calc R
C14 C 0.9143(10) 0.9881(8) 0.1001(5) 0.055(2) Uani 1 1 d .
H14 H 0.9890 1.0637 0.0752 0.066 Uiso 1 1 calc R
C15 C 0.7657(7) 0.7777(7) 0.2819(4) 0.0323(15) Uani 1 1 d .
C16 C 0.6394(9) 0.6080(9) 0.2721(5) 0.064(2) Uani 1 1 d .
H16A H 0.6074 0.5843 0.3234 0.097 Uiso 1 1 calc R
H16B H 0.6924 0.5401 0.2593 0.097 Uiso 1 1 calc R
H16C H 0.5376 0.5911 0.2273 0.097 Uiso 1 1 calc R
C17 C 0.6880(10) 0.8904(9) 0.3057(5) 0.066(2) Uani 1 1 d .
H17A H 0.5876 0.8794 0.2615 0.099 Uiso 1 1 calc R
H17B H 0.7729 0.9977 0.3139 0.099 Uiso 1 1 calc R
H17C H 0.6551 0.8645 0.3566 0.099 Uiso 1 1 calc R
C18 C 1.1656(11) 1.2517(9) 0.2990(6) 0.071(3) Uani 1 1 d .
H18A H 1.1955 1.3193 0.2567 0.107 Uiso 1 1 calc R
H18B H 1.2507 1.2982 0.3519 0.107 Uiso 1 1 calc R
H18C H 1.0534 1.2392 0.3038 0.107 Uiso 1 1 calc R
C19 C 1.3642(9) 1.0844(9) 0.2478(5) 0.066(2) Uani 1 1 d .
H19A H 1.3612 0.9828 0.2321 0.099 Uiso 1 1 calc R
H19B H 1.4587 1.1359 0.2971 0.099 Uiso 1 1 calc R
H19C H 1.3799 1.1482 0.2027 0.099 Uiso 1 1 calc R

loop_
_atom_site_aniso_label
_atom_site_aniso_U_11
_atom_site_aniso_U_22
_atom_site_aniso_U_33
_atom_site_aniso_U_23
_atom_site_aniso_U_13
_atom_site_aniso_U_12
I1 0.0513(3) 0.0561(3) 0.0572(3) 0.0110(3) -0.0040(2) 0.0186(2)
I2 0.1040(5) 0.0600(4) 0.0458(4) -0.0093(3) 0.0065(3) -0.0200(3)
Fe1 0.0440(6) 0.0313(5) 0.0393(6) 0.0023(4) 0.0031(4) 0.0133(4)
Fe2 0.0528(6) 0.0319(5) 0.0385(6) -0.0003(4) 0.0033(5) 0.0025(5)
Si1 0.0403(11) 0.0300(10) 0.0502(12) -0.0008(9) 0.0034(9) 0.0099(8)
C1 0.046(4) 0.044(4) 0.054(5) 0.005(4) 0.012(4) 0.018(4)
O1 0.058(3) 0.037(3) 0.089(4) 0.006(3) 0.023(3) 0.008(3)
C2 0.045(4) 0.031(4) 0.054(5) 0.011(4) 0.000(4) 0.016(3)
O2 0.069(4) 0.070(4) 0.061(4) 0.008(3) 0.027(3) 0.033(3)
C3 0.067(5) 0.056(5) 0.058(5) -0.002(4) 0.019(4) 0.012(4)
O3 0.140(6) 0.044(3) 0.102(5) 0.023(4) 0.052(4) 0.031(4)
C4 0.067(6) 0.043(4) 0.051(5) 0.004(4) 0.020(4) 0.010(4)
O4 0.082(5) 0.075(4) 0.090(5) 0.015(4) 0.041(4) 0.024(4)
C5 0.040(4) 0.029(3) 0.038(4) -0.004(3) 0.001(3) 0.010(3)
C6 0.053(4) 0.032(4) 0.044(4) 0.007(3) 0.018(3) 0.020(3)
C7 0.068(5) 0.047(4) 0.051(5) 0.004(4) 0.029(4) 0.024(4)
C8 0.103(7) 0.048(5) 0.040(5) -0.001(4) 0.006(5) 0.035(5)
C9 0.062(5) 0.037(4) 0.054(5) -0.009(4) -0.007(4) 0.017(4)
C10 0.035(4) 0.026(3) 0.040(4) 0.003(3) 0.008(3) 0.008(3)
C11 0.032(4) 0.028(3) 0.048(4) 0.004(3) 0.000(3) 0.012(3)
C12 0.044(4) 0.051(5) 0.057(5) 0.004(4) -0.010(4) 0.007(4)
C13 0.068(6) 0.059(5) 0.053(5) 0.008(4) -0.012(4) 0.016(4)
C14 0.065(5) 0.034(4) 0.053(5) 0.013(4) 0.011(4) 0.010(4)
C15 0.029(3) 0.025(3) 0.037(4) -0.007(3) -0.001(3) 0.010(3)
C16 0.044(4) 0.060(5) 0.072(6) 0.004(4) 0.008(4) 0.009(4)
C17 0.060(5) 0.059(5) 0.080(6) 0.001(5) 0.019(4) 0.024(4)
C18 0.071(6) 0.054(5) 0.084(7) -0.012(5) 0.012(5) 0.025(4)
C19 0.051(5) 0.055(5) 0.081(6) 0.005(5) 0.010(4) 0.016(4)

loop_
_atom_type_symbol
_atom_type_description
_atom_type_scat_dispersion_real
_atom_type_scat_dispersion_imag
_atom_type_scat_source
C C 0.0033 0.0016 'International Tables Vol C Tables 4.2.6.8 and 6.1.1.4'
H H 0.0000 0.0000 'International Tables Vol C Tables 4.2.6.8 and 6.1.1.4'
O O 0.0106 0.0060 'International Tables Vol C Tables 4.2.6.8 and 6.1.1.4'
Si Si 0.0817 0.0704 'International Tables Vol C Tables 4.2.6.8 and 6.1.1.4'
Fe Fe 0.3463 0.8444 'International Tables Vol C Tables 4.2.6.8 and 6.1.1.4'
I I -0.4742 1.8119 'International Tables Vol C Tables 4.2.6.8 and 6.1.1.4'

loop_
_geom_angle_atom_site_label_1
_geom_angle_atom_site_label_2
_geom_angle_atom_site_label_3
_geom_angle
C1 Fe1 C2 91.4(3)
C1 Fe1 C9 154.3(4)
C2 Fe1 C9 113.8(3)
C1 Fe1 C7 90.7(3)
C2 Fe1 C7 151.3(3)
C9 Fe1 C7 65.0(3)
C1 Fe1 C6 100.9(3)
C2 Fe1 C6 112.3(3)
C9 Fe1 C6 66.1(3)
C7 Fe1 C6 39.4(3)
C1 Fe1 C8 115.5(4)
C2 Fe1 C8 153.1(3)
C9 Fe1 C8 39.5(3)
C7 Fe1 C8 37.9(3)
C6 Fe1 C8 65.5(3)
C1 Fe1 C5 138.8(3)
C2 Fe1 C5 94.4(3)
C9 Fe1 C5 39.7(2)
C7 Fe1 C5 66.1(3)
C6 Fe1 C5 39.8(2)
C8 Fe1 C5 66.4(3)
C1 Fe1 I1 90.7(2)
C2 Fe1 I1 86.8(2)
C9 Fe1 I1 95.2(2)
C7 Fe1 I1 121.8(2)
C6 Fe1 I1 157.1(2)
C8 Fe1 I1 91.6(2)
C5 Fe1 I1 130.33(16)
C4 Fe2 C3 94.6(4)
C4 Fe2 C14 94.7(3)
C3 Fe2 C14 160.7(4)
C4 Fe2 C12 159.7(3)
C3 Fe2 C12 103.9(4)
C14 Fe2 C12 65.1(3)
C4 Fe2 C10 96.3(3)
C3 Fe2 C10 121.9(3)
C14 Fe2 C10 40.1(3)
C12 Fe2 C10 66.9(3)
C4 Fe2 C13 125.1(3)
C3 Fe2 C13 139.5(4)
C14 Fe2 C13 38.5(3)
C12 Fe2 C13 39.0(3)
C10 Fe2 C13 66.7(3)
C4 Fe2 C11 131.4(3)
C3 Fe2 C11 95.5(3)
C14 Fe2 C11 65.8(3)
C12 Fe2 C11 39.4(2)
C10 Fe2 C11 39.9(2)
C13 Fe2 C11 65.8(3)
C4 Fe2 I2 86.9(3)
C3 Fe2 I2 86.7(3)
C14 Fe2 I2 110.7(2)
C12 Fe2 I2 102.3(2)
C10 Fe2 I2 150.72(17)
C13 Fe2 I2 87.6(2)
C11 Fe2 I2 141.04(16)
C19 Si1 C18 109.4(4)
C19 Si1 C10 116.1(4)
C18 Si1 C10 108.1(3)
C19 Si1 C5 114.6(3)
C18 Si1 C5 108.6(4)
C10 Si1 C5 99.5(3)
O1 C1 Fe1 179.3(7)
O2 C2 Fe1 178.4(7)
O3 C3 Fe2 178.3(9)
O4 C4 Fe2 177.7(8)
C9 C5 C6 105.3(6)
C9 C5 Si1 129.2(5)
C6 C5 Si1 124.6(5)
C9 C5 Fe1 68.6(4)
C6 C5 Fe1 69.0(3)
Si1 C5 Fe1 134.4(4)
C7 C6 C5 107.8(6)
C7 C6 C15 123.2(6)
C5 C6 C15 127.7(6)
C7 C6 Fe1 70.3(4)
C5 C6 Fe1 71.3(4)
C15 C6 Fe1 133.8(5)
C8 C7 C6 109.9(7)
C8 C7 Fe1 71.5(5)
C6 C7 Fe1 70.3(4)
C8 C7 H7 125.0
C6 C7 H7 125.0
Fe1 C7 H7 124.8
C7 C8 C9 107.8(7)
C7 C8 Fe1 70.7(5)
C9 C8 Fe1 69.4(5)
C7 C8 H8 126.1
C9 C8 H8 126.1
Fe1 C8 H8 125.4
C8 C9 C5 109.1(7)
C8 C9 Fe1 71.1(4)
C5 C9 Fe1 71.8(4)
C8 C9 H9 125.4
C5 C9 H9 125.4
Fe1 C9 H9 123.3
C14 C10 C11 105.4(5)
C14 C10 Si1 129.2(5)
C11 C10 Si1 124.1(5)
C14 C10 Fe2 69.5(4)
C11 C10 Fe2 71.1(4)
Si1 C10 Fe2 133.8(4)
C12 C11 C10 107.3(6)
C12 C11 C15 123.7(6)
C10 C11 C15 127.7(5)
C12 C11 Fe2 68.8(5)
C10 C11 Fe2 69.0(4)
C15 C11 Fe2 137.5(4)
C13 C12 C11 109.2(6)
C13 C12 Fe2 71.0(5)
C11 C12 Fe2 71.8(4)
C13 C12 H12 125.4
C11 C12 H12 125.4
Fe2 C12 H12 123.3
C14 C13 C12 107.9(7)
C14 C13 Fe2 70.2(4)
C12 C13 Fe2 70.0(4)
C14 C13 H13 126.1
C12 C13 H13 126.1
Fe2 C13 H13 125.4
C13 C14 C10 110.2(6)
C13 C14 Fe2 71.3(4)
C10 C14 Fe2 70.4(4)
C13 C14 H14 124.9
C10 C14 H14 124.9
Fe2 C14 H14 125.0
C16 C15 C17 111.1(6)
C16 C15 C6 113.8(5)
C17 C15 C6 105.8(5)
C16 C15 C11 112.4(5)
C17 C15 C11 102.3(5)
C6 C15 C11 110.7(5)
C15 C16 H16A 109.5
C15 C16 H16B 109.5
H16A C16 H16B 109.5
C15 C16 H16C 109.5
H16A C16 H16C 109.5
H16B C16 H16C 109.5
C15 C17 H17A 109.5
C15 C17 H17B 109.5
H17A C17 H17B 109.5
C15 C17 H17C 109.5
H17A C17 H17C 109.5
H17B C17 H17C 109.5
Si1 C18 H18A 109.5
Si1 C18 H18B 109.5
H18A C18 H18B 109.5
Si1 C18 H18C 109.5
H18A C18 H18C 109.5
H18B C18 H18C 109.5
Si1 C19 H19A 109.5
Si1 C19 H19B 109.5
H19A C19 H19B 109.5
Si1 C19 H19C 109.5
H19A C19 H19C 109.5
H19B C19 H19C 109.5

loop_
_geom_bond_atom_site_label_1
_geom_bond_atom_site_label_2
_geom_bond_distance
I1 Fe1 2.6182(12)
I2 Fe2 2.6087(14)
Fe1 C1 1.768(8)
Fe1 C2 1.777(10)
Fe1 C9 2.090(7)
Fe1 C7 2.102(8)
Fe1 C6 2.102(7)
Fe1 C8 2.111(8)
Fe1 C5 2.132(6)
Fe2 C4 1.770(10)
Fe2 C3 1.779(9)
Fe2 C14 2.093(7)
Fe2 C12 2.093(8)
Fe2 C10 2.105(6)
Fe2 C13 2.107(8)
Fe2 C11 2.133(7)
Si1 C19 1.821(8)
Si1 C18 1.826(8)
Si1 C10 1.840(6)
Si1 C5 1.851(7)
C1 O1 1.140(8)
C2 O2 1.142(9)
C3 O3 1.141(9)
C4 O4 1.138(9)
C5 C9 1.434(9)
C5 C6 1.440(9)
C6 C7 1.418(10)
C6 C15 1.553(8)
C7 C8 1.367(10)
C7 H7 0.9300
C8 C9 1.420(11)
C8 H8 0.9300
C9 H9 0.9300
C10 C14 1.440(9)
C10 C11 1.448(8)
C11 C12 1.424(9)
C11 C15 1.575(9)
C12 C13 1.402(10)
C12 H12 0.9300
C13 C14 1.385(10)
C13 H13 0.9300
C14 H14 0.9300
C15 C16 1.501(9)
C15 C17 1.539(10)
C16 H16A 0.9600
C16 H16B 0.9600
C16 H16C 0.9600
C17 H17A 0.9600
C17 H17B 0.9600
C17 H17C 0.9600
C18 H18A 0.9600
C18 H18B 0.9600
C18 H18C 0.9600
C19 H19A 0.9600
C19 H19B 0.9600
C19 H19C 0.9600

loop_
_geom_torsion_atom_site_label_1
_geom_torsion_atom_site_label_2
_geom_torsion_atom_site_label_3
_geom_torsion_atom_site_label_4
_geom_torsion
C2 Fe1 C1 O1 -103(62)
C9 Fe1 C1 O1 66(62)
C7 Fe1 C1 O1 48(62)
C6 Fe1 C1 O1 10(62)
C8 Fe1 C1 O1 78(62)
C5 Fe1 C1 O1 -5(62)
I1 Fe1 C1 O1 170(100)
C1 Fe1 C2 O2 -20(22)
C9 Fe1 C2 O2 165(22)
C7 Fe1 C2 O2 -114(22)
C6 Fe1 C2 O2 -122(22)
C8 Fe1 C2 O2 158(22)
C5 Fe1 C2 O2 -159(22)
I1 Fe1 C2 O2 71(22)
C4 Fe2 C3 O3 -13(28)
C14 Fe2 C3 O3 -132(28)
C12 Fe2 C3 O3 175(100)
C10 Fe2 C3 O3 -114(28)
C13 Fe2 C3 O3 156(28)
C11 Fe2 C3 O3 -146(28)
I2 Fe2 C3 O3 73(28)
C3 Fe2 C4 O4 -173(100)
C14 Fe2 C4 O4 -10(19)
C12 Fe2 C4 O4 -18(20)
C10 Fe2 C4 O4 -50(19)
C13 Fe2 C4 O4 16(19)
C11 Fe2 C4 O4 -72(19)
I2 Fe2 C4 O4 100(19)
C19 Si1 C5 C9 51.9(8)
C18 Si1 C5 C9 -70.7(8)
C10 Si1 C5 C9 176.4(7)
C19 Si1 C5 C6 -140.0(6)
C18 Si1 C5 C6 97.4(6)
C10 Si1 C5 C6 -15.5(6)
C19 Si1 C5 Fe1 -46.2(6)
C18 Si1 C5 Fe1 -168.8(4)
C10 Si1 C5 Fe1 78.3(5)
C1 Fe1 C5 C9 140.0(6)
C2 Fe1 C5 C9 -122.8(5)
C7 Fe1 C5 C9 79.1(5)
C6 Fe1 C5 C9 117.1(6)
C8 Fe1 C5 C9 37.6(5)
I1 Fe1 C5 C9 -33.2(6)
C1 Fe1 C5 C6 23.0(6)
C2 Fe1 C5 C6 120.1(4)
C9 Fe1 C5 C6 -117.1(6)
C7 Fe1 C5 C6 -38.0(4)
C8 Fe1 C5 C6 -79.5(4)
I1 Fe1 C5 C6 -150.3(3)
C1 Fe1 C5 Si1 -95.4(6)
C2 Fe1 C5 Si1 1.7(5)
C9 Fe1 C5 Si1 124.5(7)
C7 Fe1 C5 Si1 -156.4(5)
C6 Fe1 C5 Si1 -118.4(6)
C8 Fe1 C5 Si1 162.1(5)
I1 Fe1 C5 Si1 91.3(4)
C9 C5 C6 C7 1.9(8)
Si1 C5 C6 C7 -168.6(5)
Fe1 C5 C6 C7 61.1(5)
C9 C5 C6 C15 169.4(7)
Si1 C5 C6 C15 -1.1(10)
Fe1 C5 C6 C15 -131.4(7)
C9 C5 C6 Fe1 -59.2(5)
Si1 C5 C6 Fe1 130.3(5)
C1 Fe1 C6 C7 77.5(5)
C2 Fe1 C6 C7 173.6(4)
C9 Fe1 C6 C7 -79.2(5)
C8 Fe1 C6 C7 -35.7(4)
C5 Fe1 C6 C7 -117.6(6)
I1 Fe1 C6 C7 -41.7(7)
C1 Fe1 C6 C5 -164.8(4)
C2 Fe1 C6 C5 -68.7(4)
C9 Fe1 C6 C5 38.5(4)
C7 Fe1 C6 C5 117.6(6)
C8 Fe1 C6 C5 82.0(4)
I1 Fe1 C6 C5 75.9(6)
C1 Fe1 C6 C15 -40.0(7)
C2 Fe1 C6 C15 56.0(7)
C9 Fe1 C6 C15 163.2(7)
C7 Fe1 C6 C15 -117.6(8)
C8 Fe1 C6 C15 -153.3(7)
C5 Fe1 C6 C15 124.8(8)
I1 Fe1 C6 C15 -159.3(4)
C5 C6 C7 C8 -1.0(8)
C15 C6 C7 C8 -169.2(6)
Fe1 C6 C7 C8 60.7(6)
C5 C6 C7 Fe1 -61.8(5)
C15 C6 C7 Fe1 130.0(6)
C1 Fe1 C7 C8 133.4(5)
C2 Fe1 C7 C8 -132.5(7)
C9 Fe1 C7 C8 -38.1(4)
C6 Fe1 C7 C8 -120.1(6)
C5 Fe1 C7 C8 -81.8(5)
I1 Fe1 C7 C8 42.1(5)
C1 Fe1 C7 C6 -106.5(5)
C2 Fe1 C7 C6 -12.4(8)
C9 Fe1 C7 C6 82.1(4)
C8 Fe1 C7 C6 120.1(6)
C5 Fe1 C7 C6 38.3(4)
I1 Fe1 C7 C6 162.2(3)
C6 C7 C8 C9 -0.3(9)
Fe1 C7 C8 C9 59.7(5)
C6 C7 C8 Fe1 -60.0(5)
C1 Fe1 C8 C7 -53.7(5)
C2 Fe1 C8 C7 128.5(7)
C9 Fe1 C8 C7 118.6(6)
C6 Fe1 C8 C7 37.1(4)
C5 Fe1 C8 C7 80.8(5)
I1 Fe1 C8 C7 -145.2(4)
C1 Fe1 C8 C9 -172.2(4)
C2 Fe1 C8 C9 10.0(9)
C7 Fe1 C8 C9 -118.6(6)
C6 Fe1 C8 C9 -81.4(4)
C5 Fe1 C8 C9 -37.7(4)
I1 Fe1 C8 C9 96.2(4)
C7 C8 C9 C5 1.5(9)
Fe1 C8 C9 C5 62.0(5)
C7 C8 C9 Fe1 -60.5(5)
C6 C5 C9 C8 -2.1(8)
Si1 C5 C9 C8 167.8(5)
Fe1 C5 C9 C8 -61.6(5)
C6 C5 C9 Fe1 59.5(5)
Si1 C5 C9 Fe1 -130.6(6)
C1 Fe1 C9 C8 16.4(9)
C2 Fe1 C9 C8 -175.1(4)
C7 Fe1 C9 C8 36.5(4)
C6 Fe1 C9 C8 80.0(5)
C5 Fe1 C9 C8 118.5(7)
I1 Fe1 C9 C8 -86.2(4)
C1 Fe1 C9 C5 -102.2(7)
C2 Fe1 C9 C5 66.4(5)
C7 Fe1 C9 C5 -82.0(5)
C6 Fe1 C9 C5 -38.6(4)
C8 Fe1 C9 C5 -118.5(7)
I1 Fe1 C9 C5 155.2(4)
C19 Si1 C10 C14 -57.6(8)
C18 Si1 C10 C14 65.7(8)
C5 Si1 C10 C14 179.0(7)
C19 Si1 C10 C11 137.5(6)
C18 Si1 C10 C11 -99.2(6)
C5 Si1 C10 C11 14.0(6)
C19 Si1 C10 Fe2 41.3(6)
C18 Si1 C10 Fe2 164.7(5)
C5 Si1 C10 Fe2 -82.1(5)
C4 Fe2 C10 C14 89.8(5)
C3 Fe2 C10 C14 -170.7(5)
C12 Fe2 C10 C14 -78.3(5)
C13 Fe2 C10 C14 -35.7(4)
C11 Fe2 C10 C14 -115.3(5)
I2 Fe2 C10 C14 -5.0(6)
C4 Fe2 C10 C11 -154.8(4)
C3 Fe2 C10 C11 -55.4(5)
C14 Fe2 C10 C11 115.3(5)
C12 Fe2 C10 C11 37.0(4)
C13 Fe2 C10 C11 79.6(4)
I2 Fe2 C10 C11 110.3(4)
C4 Fe2 C10 Si1 -35.3(5)
C3 Fe2 C10 Si1 64.1(6)
C14 Fe2 C10 Si1 -125.2(7)
C12 Fe2 C10 Si1 156.5(6)
C13 Fe2 C10 Si1 -160.9(6)
C11 Fe2 C10 Si1 119.5(6)
I2 Fe2 C10 Si1 -130.2(3)
C14 C10 C11 C12 3.1(8)
Si1 C10 C11 C12 171.0(5)
Fe2 C10 C11 C12 -58.3(5)
C14 C10 C11 C15 -164.0(6)
Si1 C10 C11 C15 3.9(9)
Fe2 C10 C11 C15 134.6(6)
C14 C10 C11 Fe2 61.4(5)
Si1 C10 C11 Fe2 -130.7(5)
C4 Fe2 C11 C12 153.6(5)
C3 Fe2 C11 C12 -105.3(5)
C14 Fe2 C11 C12 79.7(4)
C10 Fe2 C11 C12 119.4(5)
C13 Fe2 C11 C12 37.3(4)
I2 Fe2 C11 C12 -13.8(5)
C4 Fe2 C11 C10 34.3(5)
C3 Fe2 C11 C10 135.4(4)
C14 Fe2 C11 C10 -39.7(4)
C12 Fe2 C11 C10 -119.4(5)
C13 Fe2 C11 C10 -82.1(4)
I2 Fe2 C11 C10 -133.1(3)
C4 Fe2 C11 C15 -89.2(7)
C3 Fe2 C11 C15 11.9(6)
C14 Fe2 C11 C15 -163.1(6)
C12 Fe2 C11 C15 117.2(7)
C10 Fe2 C11 C15 -123.5(7)
C13 Fe2 C11 C15 154.5(7)
I2 Fe2 C11 C15 103.4(5)
C10 C11 C12 C13 -3.1(9)
C15 C11 C12 C13 164.7(6)
Fe2 C11 C12 C13 -61.5(6)
C10 C11 C12 Fe2 58.4(5)
C15 C11 C12 Fe2 -133.8(6)
C4 Fe2 C12 C13 45.3(11)
C3 Fe2 C12 C13 -159.8(5)
C14 Fe2 C12 C13 37.0(4)
C10 Fe2 C12 C13 81.1(4)
C11 Fe2 C12 C13 118.6(6)
I2 Fe2 C12 C13 -70.2(4)
C4 Fe2 C12 C11 -73.3(10)
C3 Fe2 C12 C11 81.6(4)
C14 Fe2 C12 C11 -81.6(4)
C10 Fe2 C12 C11 -37.5(3)
C13 Fe2 C12 C11 -118.6(6)
I2 Fe2 C12 C11 171.2(3)
C11 C12 C13 C14 1.8(10)
Fe2 C12 C13 C14 -60.2(6)
C11 C12 C13 Fe2 62.1(6)
C4 Fe2 C13 C14 -43.8(7)
C3 Fe2 C13 C14 149.6(6)
C12 Fe2 C13 C14 118.6(7)
C10 Fe2 C13 C14 37.2(5)
C11 Fe2 C13 C14 81.0(5)
I2 Fe2 C13 C14 -128.3(5)
C4 Fe2 C13 C12 -162.4(5)
C3 Fe2 C13 C12 31.0(7)
C14 Fe2 C13 C12 -118.6(7)
C10 Fe2 C13 C12 -81.4(5)
C11 Fe2 C13 C12 -37.6(4)
I2 Fe2 C13 C12 113.1(4)
C12 C13 C14 C10 0.2(10)
Fe2 C13 C14 C10 -59.9(5)
C12 C13 C14 Fe2 60.1(6)
C11 C10 C14 C13 -2.0(8)
Si1 C10 C14 C13 -169.2(6)
Fe2 C10 C14 C13 60.4(6)
C11 C10 C14 Fe2 -62.5(4)
Si1 C10 C14 Fe2 130.4(6)
C4 Fe2 C14 C13 145.4(5)
C3 Fe2 C14 C13 -96.0(11)
C12 Fe2 C14 C13 -37.5(5)
C10 Fe2 C14 C13 -120.5(7)
C11 Fe2 C14 C13 -81.0(5)
I2 Fe2 C14 C13 56.9(5)
C4 Fe2 C14 C10 -94.2(5)
C3 Fe2 C14 C10 24.4(12)
C12 Fe2 C14 C10 83.0(4)
C13 Fe2 C14 C10 120.5(7)
C11 Fe2 C14 C10 39.5(4)
I2 Fe2 C14 C10 177.4(3)
C7 C6 C15 C16 -46.0(9)
C5 C6 C15 C16 148.3(7)
Fe1 C6 C15 C16 48.0(9)
C7 C6 C15 C17 76.3(8)
C5 C6 C15 C17 -89.5(8)
Fe1 C6 C15 C17 170.2(5)
C7 C6 C15 C11 -173.6(6)
C5 C6 C15 C11 20.7(9)
Fe1 C6 C15 C11 -79.7(7)
C12 C11 C15 C16 44.2(9)
C10 C11 C15 C16 -150.6(6)
Fe2 C11 C15 C16 -50.6(8)
C12 C11 C15 C17 -75.0(8)
C10 C11 C15 C17 90.1(7)
Fe2 C11 C15 C17 -169.8(5)
C12 C11 C15 C6 172.6(6)
C10 C11 C15 C6 -22.2(8)
Fe2 C11 C15 C6 77.8(7)
